data_2105727
loop_
_publ_author_name
'Saccone, Marco'
'Terraneo, Giancarlo'
'Pilati, Tullio'
'Cavallo, Gabriella'
'Priimagi, Arri'
'Metrangolo, Pierangelo'
'Resnati, Giuseppe'

_publ_section_title
;
 Azobenzene-based difunctional halogen-bond donor: towards the engineering
 of photoresponsive co-crystals
;
_journal_coeditor_code BI5016
_journal_issue 1
_journal_name_full 'Acta Crystallographica Section B'
_journal_page_first 149
_journal_page_last 156
_journal_paper_doi 10.1107/S205252061302622X
_journal_volume 70
_journal_year 2014
_chemical_formula_moiety 'C12 H2 F8 N2'
_chemical_formula_sum 'C12 H2 F8 N2'
_chemical_formula_weight 326.16
_space_group_IT_number 14
_symmetry_cell_setting monoclinic
_symmetry_space_group_name_Hall '-P 2yn'
_symmetry_space_group_name_H-M 'P 1 21/n 1'
_atom_sites_solution_hydrogens difmap
_atom_sites_solution_primary direct
_atom_sites_solution_secondary difmap
_audit_creation_method SHELXL-97
_cell_angle_alpha 90.00
_cell_angle_beta 98.019(6)
_cell_angle_gamma 90.00
_cell_formula_units_Z 2
_cell_length_a 6.2100(8)
_cell_length_b 9.7294(13)
_cell_length_c 9.2163(13)
_cell_measurement_reflns_used 9712
_cell_measurement_temperature 103(2)
_cell_measurement_theta_max 36.18
_cell_measurement_theta_min 3.06
_cell_volume 551.40(13)
_computing_cell_refinement 'SAINT (Bruker, 2008)'
_computing_data_collection 'APEX2 (Bruker, 2008)'
_computing_data_reduction SAINT
_computing_molecular_graphics 'Mercury (Macrae et al., 2008)'
_computing_publication_material SHELXL-97
_computing_structure_refinement 'SHELXL-97 (Sheldrick, 2008)'
_computing_structure_solution 'SIR2002 (Burla et al., 2003)'
_diffrn_ambient_temperature 103(2)
_diffrn_measured_fraction_theta_full 0.998
_diffrn_measured_fraction_theta_max 0.875
_diffrn_measurement_device_type 'Bruker APEX-II CCD'
_diffrn_measurement_method '\f and \w scans'
_diffrn_radiation_monochromator graphite
_diffrn_radiation_source 'fine-focus sealed tube'
_diffrn_radiation_type MoK\a
_diffrn_radiation_wavelength 0.71073
_diffrn_reflns_av_R_equivalents 0.0290
_diffrn_reflns_av_sigmaI/netI 0.0135
_diffrn_reflns_limit_h_max 9
_diffrn_reflns_limit_h_min -9
_diffrn_reflns_limit_k_max 15
_diffrn_reflns_limit_k_min -15
_diffrn_reflns_limit_l_max 14
_diffrn_reflns_limit_l_min -14
_diffrn_reflns_number 20442
_diffrn_reflns_theta_full 30.00
_diffrn_reflns_theta_max 36.31
_diffrn_reflns_theta_min 3.06
_diffrn_standards_decay_% 0.00
_exptl_absorpt_coefficient_mu 0.214
_exptl_absorpt_correction_type none
_exptl_crystal_colour orange
_exptl_crystal_density_diffrn 1.964
_exptl_crystal_density_method 'not measured'
_exptl_crystal_description block
_exptl_crystal_F_000 320
_exptl_crystal_size_max 0.44
_exptl_crystal_size_mid 0.22
_exptl_crystal_size_min 0.16
_refine_diff_density_max 0.664
_refine_diff_density_min -0.236
_refine_ls_extinction_method none
_refine_ls_goodness_of_fit_ref 1.096
_refine_ls_hydrogen_treatment refall
_refine_ls_matrix_type full
_refine_ls_number_parameters 104
_refine_ls_number_reflns 2342
_refine_ls_number_restraints 0
_refine_ls_restrained_S_all 1.096
_refine_ls_R_factor_all 0.0379
_refine_ls_R_factor_gt 0.0320
_refine_ls_shift/su_max 0.000
_refine_ls_shift/su_mean 0.000
_refine_ls_structure_factor_coef Fsqd
_refine_ls_weighting_details 'w=1/[\s^2^(Fo^2^)+(0.0587P)^2^+0.1154P] where P=(Fo^2^+2Fc^2^)/3'
_refine_ls_weighting_scheme calc
_refine_ls_wR_factor_gt 0.0962
_refine_ls_wR_factor_ref 0.1035
_reflns_number_gt 2030
_reflns_number_total 2342
_reflns_threshold_expression I>2\s(I)
_cod_data_source_file bi5016sup1.cif
_cod_data_source_block 1
_cod_original_sg_symbol_H-M 'P 21/n'
_cod_database_code 2105727
_cod_database_fobs_code 2105727

loop_
_symmetry_equiv_pos_as_xyz
'x, y, z'
'-x+1/2, y+1/2, -z+1/2'
'-x, -y, -z'
'x-1/2, -y-1/2, z-1/2'

loop_
_atom_site_type_symbol
_atom_site_label
_atom_site_fract_x
_atom_site_fract_y
_atom_site_fract_z
_atom_site_U_iso_or_equiv
_atom_site_adp_type
_atom_site_calc_flag
_atom_site_occupancy
_atom_site_symmetry_multiplicity
F F1 1.02393(8) 0.28181(5) 0.99996(6) 0.02039(12) Uani d 1 1
F F2 0.71748(9) 0.47007(5) 0.93211(6) 0.02319(13) Uani d 1 1
F F3 0.21506(8) 0.12769(5) 0.75035(6) 0.02165(12) Uani d 1 1
F F4 0.52048(8) -0.06541(5) 0.81766(5) 0.01921(11) Uani d 1 1
N N1 0.92475(11) -0.01162(7) 0.94829(7) 0.01682(13) Uani d 1 1
C C1 0.77970(12) 0.10003(7) 0.91706(7) 0.01461(13) Uani d 1 1
C C2 0.82550(12) 0.23957(7) 0.94339(8) 0.01548(13) Uani d 1 1
C C3 0.66607(13) 0.33760(7) 0.90619(8) 0.01698(14) Uani d 1 1
C C4 0.45784(13) 0.30312(8) 0.84335(8) 0.01797(14) Uani d 1 1
C C5 0.41422(12) 0.16611(8) 0.81444(8) 0.01626(14) Uani d 1 1
C C6 0.57130(12) 0.06636(7) 0.84808(8) 0.01515(13) Uani d 1 1
H H4 0.350(2) 0.3750(13) 0.8209(15) 0.024(3) Uiso d 1 1

loop_
_atom_site_aniso_label
_atom_site_aniso_U_11
_atom_site_aniso_U_22
_atom_site_aniso_U_33
_atom_site_aniso_U_12
_atom_site_aniso_U_13
_atom_site_aniso_U_23
F1 0.0169(2) 0.0167(2) 0.0266(2) -0.00425(15) -0.00006(17) -0.00257(16)
F2 0.0273(3) 0.0112(2) 0.0314(3) -0.00166(16) 0.0052(2) -0.00189(17)
F3 0.0155(2) 0.0239(2) 0.0241(2) -0.00130(17) -0.00194(17) 0.00046(18)
F4 0.0205(2) 0.0131(2) 0.0233(2) -0.00318(15) 0.00053(16) -0.00253(15)
N1 0.0170(3) 0.0141(3) 0.0190(3) 0.00067(19) 0.0012(2) -0.0009(2)
C1 0.0155(3) 0.0121(3) 0.0162(3) -0.0006(2) 0.0023(2) -0.0010(2)
C2 0.0152(3) 0.0136(3) 0.0176(3) -0.0020(2) 0.0024(2) -0.0012(2)
C3 0.0198(3) 0.0118(3) 0.0197(3) -0.0004(2) 0.0041(2) -0.0002(2)
C4 0.0186(3) 0.0157(3) 0.0198(3) 0.0015(2) 0.0032(2) 0.0016(2)
C5 0.0149(3) 0.0169(3) 0.0168(3) -0.0003(2) 0.0015(2) 0.0008(2)
C6 0.0166(3) 0.0126(3) 0.0162(3) -0.0016(2) 0.0022(2) -0.0008(2)

loop_
_atom_type_symbol
_atom_type_description
_atom_type_scat_dispersion_real
_atom_type_scat_dispersion_imag
_atom_type_scat_source
C C 0.0033 0.0016 'International Tables Vol C Tables 4.2.6.8 and 6.1.1.4'
H H 0.0000 0.0000 'International Tables Vol C Tables 4.2.6.8 and 6.1.1.4'
N N 0.0061 0.0033 'International Tables Vol C Tables 4.2.6.8 and 6.1.1.4'
F F 0.0171 0.0103 'International Tables Vol C Tables 4.2.6.8 and 6.1.1.4'

loop_
_geom_angle_atom_site_label_1
_geom_angle_atom_site_label_2
_geom_angle_atom_site_label_3
_geom_angle_site_symmetry_1
_geom_angle
N1 N1 C1 3_757 113.60(8)
C6 C1 C2 . 117.27(6)
C6 C1 N1 . 115.78(6)
C2 C1 N1 . 126.91(7)
F1 C2 C3 . 118.34(6)
F1 C2 C1 . 121.34(6)
C3 C2 C1 . 120.28(7)
F2 C3 C4 . 119.56(7)
F2 C3 C2 . 118.31(7)
C4 C3 C2 . 122.13(7)
C5 C4 C3 . 117.56(7)
C5 C4 H4 . 122.9(8)
C3 C4 H4 . 119.5(8)
F3 C5 C4 . 119.78(7)
F3 C5 C6 . 118.70(7)
C4 C5 C6 . 121.52(7)
F4 C6 C5 . 119.15(7)
F4 C6 C1 . 119.66(6)
C5 C6 C1 . 121.16(7)

loop_
_geom_bond_atom_site_label_1
_geom_bond_atom_site_label_2
_geom_bond_site_symmetry_2
_geom_bond_distance
F1 C2 . 1.3341(9)
F2 C3 . 1.3411(9)
F3 C5 . 1.3470(9)
F4 C6 . 1.3405(8)
N1 N1 3_757 1.2589(13)
N1 C1 . 1.4149(10)
C1 C6 . 1.3989(10)
C1 C2 . 1.4013(10)
C2 C3 . 1.3830(11)
C3 C4 . 1.3825(11)
C4 C5 . 1.3788(11)
C4 H4 . 0.972(13)
C5 C6 . 1.3803(11)

loop_
_geom_torsion_atom_site_label_1
_geom_torsion_atom_site_label_2
_geom_torsion_atom_site_label_3
_geom_torsion_atom_site_label_4
_geom_torsion_site_symmetry_1
_geom_torsion
N1 N1 C1 C6 3_757 -156.06(8)
N1 N1 C1 C2 3_757 26.28(12)
C6 C1 C2 F1 . -175.62(6)
N1 C1 C2 F1 . 2.01(11)
C6 C1 C2 C3 . 2.13(10)
N1 C1 C2 C3 . 179.76(7)
F1 C2 C3 F2 . -1.59(10)
C1 C2 C3 F2 . -179.41(6)
F1 C2 C3 C4 . 178.22(7)
C1 C2 C3 C4 . 0.39(11)
F2 C3 C4 C5 . 177.99(7)
C2 C3 C4 C5 . -1.81(11)
C3 C4 C5 F3 . -178.56(6)
C3 C4 C5 C6 . 0.64(11)
F3 C5 C6 F4 . -0.77(10)
C4 C5 C6 F4 . -179.98(7)
F3 C5 C6 C1 . -178.84(6)
C4 C5 C6 C1 . 1.95(11)
C2 C1 C6 F4 . 178.65(6)
N1 C1 C6 F4 . 0.75(10)
C2 C1 C6 C5 . -3.29(10)
N1 C1 C6 C5 . 178.82(6)
